data_7036660
loop_
_publ_author_name
'Giffin, Kaitie A.'
'Korobkov, Ilia'
'Baker, R. Tom'

_publ_section_title
;
 Br\/onsted acid-promoted C-F bond activation in [P,S]-ligated neutral and
 anionic perfluoronickelacyclopentanes.
;
_journal_issue 45
_journal_name_full 'Dalton transactions (Cambridge, England : 2003)'
_journal_page_first 19587
_journal_page_last 19596
_journal_paper_doi 10.1039/c5dt02912k
_journal_volume 44
_journal_year 2015
_chemical_formula_sum 'C15 H10 F10 N2 Ni O3 S'
_chemical_formula_weight 547.02
_chemical_name_systematic '(Pyr)(OTf)Ni[CF(Pyr)(CF2)3] '
_space_group_crystal_system monoclinic
_space_group_IT_number 14
_space_group_name_Hall '-P 2yn'
_space_group_name_H-M_alt 'P 1 21/n 1'
_symmetry_space_group_name_Hall '-P 2yn'
_symmetry_space_group_name_H-M 'P 1 21/n 1'
_atom_sites_solution_hydrogens geom
_audit_creation_method SHELXL-2014/7
_audit_update_record
;
2015-07-22 deposited with the CCDC.
2015-09-15 downloaded from the CCDC.
;
_cell_angle_alpha 90
_cell_angle_beta 91.979(2)
_cell_angle_gamma 90
_cell_formula_units_Z 4
_cell_length_a 5.7833(3)
_cell_length_b 30.5465(14)
_cell_length_c 10.9199(6)
_cell_measurement_reflns_used 9674
_cell_measurement_temperature 200(2)
_cell_measurement_theta_max 28.26
_cell_measurement_theta_min 2.29
_cell_volume 1927.95(17)
_computing_cell_refinement 'APEX II, Bruker (2009)'
_computing_data_collection 'APEX II, Bruker (2009)'
_computing_data_reduction 'XPREP, Bruker (2009)'
_computing_molecular_graphics 'SHELXTL, Bruker (2004)'
_computing_publication_material 'SHELXTL, Bruker (2004)'
_computing_structure_refinement 'SHELXL-2014/7 (Sheldrick, 2014)'
_computing_structure_solution 'SHELXS-03 (Sheldrick, 2003)'
_diffrn_ambient_temperature 200(2)
_diffrn_measured_fraction_theta_full 0.963
_diffrn_measured_fraction_theta_max 0.969
_diffrn_measurement_device_type 'Bruker APEX-II CCD'
_diffrn_measurement_method '\f and \w scans'
_diffrn_radiation_type MoK\a
_diffrn_radiation_wavelength 0.71073
_diffrn_reflns_av_R_equivalents 0.0336
_diffrn_reflns_av_unetI/netI 0.0298
_diffrn_reflns_laue_measured_fraction_full 0.963
_diffrn_reflns_laue_measured_fraction_max 0.969
_diffrn_reflns_limit_h_max 7
_diffrn_reflns_limit_h_min -7
_diffrn_reflns_limit_k_max 40
_diffrn_reflns_limit_k_min -36
_diffrn_reflns_limit_l_max 14
_diffrn_reflns_limit_l_min -14
_diffrn_reflns_number 19640
_diffrn_reflns_point_group_measured_fraction_full 0.963
_diffrn_reflns_point_group_measured_fraction_max 0.969
_diffrn_reflns_theta_full 25.242
_diffrn_reflns_theta_max 28.282
_diffrn_reflns_theta_min 1.333
_exptl_absorpt_coefficient_mu 1.231
_exptl_absorpt_correction_T_max 0.7457
_exptl_absorpt_correction_T_min 0.6296
_exptl_absorpt_correction_type multi-scan
_exptl_absorpt_process_details 'SADABS, Bruker (2003)'
_exptl_crystal_colour yellow
_exptl_crystal_density_diffrn 1.885
_exptl_crystal_density_meas ?
_exptl_crystal_description needle
_exptl_crystal_F_000 1088
_exptl_crystal_size_max 0.210
_exptl_crystal_size_mid 0.060
_exptl_crystal_size_min 0.040
_refine_diff_density_max 0.621
_refine_diff_density_min -0.310
_refine_diff_density_rms 0.059
_refine_ls_extinction_method none
_refine_ls_goodness_of_fit_ref 1.027
_refine_ls_hydrogen_treatment constr
_refine_ls_matrix_type full
_refine_ls_number_parameters 289
_refine_ls_number_reflns 4650
_refine_ls_number_restraints 0
_refine_ls_restrained_S_all 1.027
_refine_ls_R_factor_all 0.0493
_refine_ls_R_factor_gt 0.0348
_refine_ls_shift/su_max 0.000
_refine_ls_shift/su_mean 0.000
_refine_ls_structure_factor_coef Fsqd
_refine_ls_weighting_details 'w=1/[\s^2^(Fo^2^)+(0.0424P)^2^+0.5158P] where P=(Fo^2^+2Fc^2^)/3'
_refine_ls_weighting_scheme calc
_refine_ls_wR_factor_gt 0.0773
_refine_ls_wR_factor_ref 0.0824
_reflns_Friedel_coverage 0.000
_reflns_number_gt 3745
_reflns_number_total 4650
_reflns_threshold_expression 'I > 2\s(I)'
_cod_data_source_file c5dt02912k2.cif
_cod_data_source_block tb181
_cod_depositor_comments
;
The following automatic conversions were performed:

'_exptl_crystal_density_meas' value 'n/a' was changed to '?' - the
value is perceived as not measured.

Automatic conversion script
Id: cif_fix_values 3271 2015-04-21 07:52:19Z andrius 

 Adding full bibliography for 7036657--7036663.cif.
;
_cod_database_code 7036660
_shelx_shelxl_version_number 2014/7
_shelx_space_group_comment
; 
The symmetry employed for this shelxl refinement is uniquely defined 
by the following loop, which should always be used as a source of 
symmetry information in preference to the above space-group names. 
They are only intended as comments. 
;
_shelx_estimated_absorpt_t_min 0.782
_shelx_estimated_absorpt_t_max 0.952

loop_
_space_group_symop_operation_xyz
'x, y, z'
'-x+1/2, y+1/2, -z+1/2'
'-x, -y, -z'
'x-1/2, -y-1/2, z-1/2'

loop_
_atom_site_label
_atom_site_type_symbol
_atom_site_fract_x
_atom_site_fract_y
_atom_site_fract_z
_atom_site_U_iso_or_equiv
_atom_site_adp_type
_atom_site_occupancy
_atom_site_site_symmetry_order
_atom_site_calc_flag
_atom_site_refinement_flags_posn
_atom_site_refinement_flags_adp
Ni1 Ni 0.68301(5) 0.13140(2) 0.30234(2) 0.02561(8) Uani 1 1 d . .
S2 S 0.96251(10) 0.10617(2) 0.07296(5) 0.03187(13) Uani 1 1 d . .
F1 F 0.6331(4) 0.18776(5) 0.50062(13) 0.0644(5) Uani 1 1 d . .
F2 F 0.3315(3) 0.14894(5) 0.44762(13) 0.0479(4) Uani 1 1 d . .
F3 F 0.5020(3) 0.11614(5) 0.65385(12) 0.0547(4) Uani 1 1 d . .
F4 F 0.8563(3) 0.12127(6) 0.59461(14) 0.0611(5) Uani 1 1 d . .
F5 F 0.4005(2) 0.05735(4) 0.47982(11) 0.0334(3) Uani 1 1 d . .
F6 F 0.7264(3) 0.03791(5) 0.56714(12) 0.0492(4) Uani 1 1 d . .
F7 F 0.9698(2) 0.06898(5) 0.39039(13) 0.0415(3) Uani 1 1 d . .
F8 F 0.7555(5) 0.14083(8) -0.11858(18) 0.1023(8) Uani 1 1 d . .
F9 F 1.1228(4) 0.14214(7) -0.12177(19) 0.0960(8) Uani 1 1 d . .
F10 F 0.9465(3) 0.18641(5) -0.00819(14) 0.0609(5) Uani 1 1 d . .
O1 O 0.7452(3) 0.11233(5) 0.13401(13) 0.0343(3) Uani 1 1 d . .
O2 O 0.9732(4) 0.06507(6) 0.01212(19) 0.0635(6) Uani 1 1 d . .
O3 O 1.1603(3) 0.11951(6) 0.1460(2) 0.0553(5) Uani 1 1 d . .
N1 N 0.6650(3) 0.03489(5) 0.29240(14) 0.0260(3) Uani 1 1 d . .
N2 N 0.6741(3) 0.19124(6) 0.24812(16) 0.0309(4) Uani 1 1 d . .
C1 C 0.5701(4) 0.14720(7) 0.4555(2) 0.0358(5) Uani 1 1 d . .
C2 C 0.6358(4) 0.11395(8) 0.55456(19) 0.0392(5) Uani 1 1 d . .
C3 C 0.6241(4) 0.06906(7) 0.49432(18) 0.0306(4) Uani 1 1 d . .
C4 C 0.7325(3) 0.07385(7) 0.36906(18) 0.0271(4) Uani 1 1 d . .
C5 C 0.7967(4) -0.00137(7) 0.2933(2) 0.0360(5) Uani 1 1 d . .
H5A H 0.9335 -0.0026 0.3439 0.043 Uiso 1 1 calc R U
C6 C 0.7353(5) -0.03653(8) 0.2220(2) 0.0452(6) Uani 1 1 d . .
H6A H 0.8307 -0.0618 0.2216 0.054 Uiso 1 1 calc R U
C7 C 0.5345(5) -0.03506(8) 0.1508(2) 0.0480(7) Uani 1 1 d . .
H7A H 0.4905 -0.0593 0.1007 0.058 Uiso 1 1 calc R U
C8 C 0.3981(4) 0.00186(8) 0.1530(2) 0.0392(5) Uani 1 1 d . .
H8A H 0.2566 0.0030 0.1062 0.047 Uiso 1 1 calc R U
C9 C 0.4677(4) 0.03704(7) 0.22308(18) 0.0300(4) Uani 1 1 d . .
H9A H 0.3768 0.0630 0.2228 0.036 Uiso 1 1 calc R U
C10 C 0.4985(5) 0.20549(9) 0.1777(3) 0.0502(6) Uani 1 1 d . .
H10A H 0.3758 0.1860 0.1561 0.060 Uiso 1 1 calc R U
C11 C 0.4898(6) 0.24806(11) 0.1350(3) 0.0730(10) Uani 1 1 d . .
H11A H 0.3618 0.2576 0.0851 0.088 Uiso 1 1 calc R U
C12 C 0.6647(7) 0.27616(9) 0.1646(3) 0.0670(9) Uani 1 1 d . .
H12A H 0.6594 0.3056 0.1366 0.080 Uiso 1 1 calc R U
C13 C 0.8468(6) 0.26160(9) 0.2345(3) 0.0637(9) Uani 1 1 d . .
H13A H 0.9727 0.2805 0.2547 0.076 Uiso 1 1 calc R U
C14 C 0.8471(5) 0.21880(8) 0.2761(2) 0.0448(6) Uani 1 1 d . .
H14A H 0.9740 0.2088 0.3260 0.054 Uiso 1 1 calc R U
C15 C 0.9438(5) 0.14640(9) -0.0505(2) 0.0505(7) Uani 1 1 d . .

loop_
_atom_site_aniso_label
_atom_site_aniso_U_11
_atom_site_aniso_U_22
_atom_site_aniso_U_33
_atom_site_aniso_U_23
_atom_site_aniso_U_13
_atom_site_aniso_U_12
Ni1 0.02992(14) 0.02248(14) 0.02459(13) 0.00084(10) 0.00340(9) -0.00177(11)
S2 0.0370(3) 0.0251(3) 0.0341(3) 0.0007(2) 0.0102(2) 0.0016(2)
F1 0.1137(15) 0.0378(8) 0.0429(8) -0.0171(6) 0.0201(9) -0.0292(9)
F2 0.0472(8) 0.0477(8) 0.0499(8) 0.0008(6) 0.0177(7) 0.0128(7)
F3 0.0807(12) 0.0587(9) 0.0255(6) -0.0050(6) 0.0141(7) -0.0174(8)
F4 0.0552(10) 0.0849(12) 0.0420(8) -0.0049(8) -0.0170(7) -0.0268(9)
F5 0.0302(6) 0.0362(7) 0.0341(6) 0.0003(5) 0.0045(5) -0.0074(5)
F6 0.0553(9) 0.0541(9) 0.0375(7) 0.0214(6) -0.0074(6) 0.0080(7)
F7 0.0196(6) 0.0515(8) 0.0532(8) 0.0077(6) -0.0046(6) 0.0008(6)
F8 0.137(2) 0.1133(17) 0.0531(11) 0.0313(11) -0.0458(13) -0.0374(15)
F9 0.147(2) 0.0659(12) 0.0804(13) 0.0118(10) 0.0788(14) -0.0003(12)
F10 0.0973(13) 0.0343(8) 0.0519(9) 0.0093(7) 0.0151(9) 0.0023(8)
O1 0.0353(8) 0.0374(8) 0.0305(7) 0.0003(6) 0.0059(6) -0.0016(7)
O2 0.0938(16) 0.0345(10) 0.0643(12) -0.0107(9) 0.0322(11) 0.0040(10)
O3 0.0360(9) 0.0567(12) 0.0728(13) 0.0138(10) -0.0057(9) -0.0025(9)
N1 0.0261(8) 0.0249(8) 0.0271(8) 0.0055(6) 0.0038(7) 0.0032(7)
N2 0.0362(10) 0.0244(9) 0.0324(9) 0.0004(7) 0.0071(8) 0.0003(7)
C1 0.0482(14) 0.0278(11) 0.0319(10) -0.0063(9) 0.0071(10) -0.0090(10)
C2 0.0448(13) 0.0503(14) 0.0224(9) -0.0022(9) -0.0004(9) -0.0149(11)
C3 0.0294(10) 0.0337(11) 0.0282(10) 0.0077(8) -0.0051(8) -0.0032(9)
C4 0.0198(9) 0.0317(11) 0.0296(9) 0.0027(8) -0.0018(7) 0.0014(8)
C5 0.0370(12) 0.0330(12) 0.0388(11) 0.0093(9) 0.0112(9) 0.0118(10)
C6 0.0624(16) 0.0296(12) 0.0450(13) 0.0035(10) 0.0224(12) 0.0116(11)
C7 0.0772(19) 0.0333(13) 0.0346(12) -0.0061(10) 0.0198(12) -0.0113(13)
C8 0.0488(14) 0.0407(13) 0.0280(10) 0.0015(9) 0.0013(10) -0.0113(11)
C9 0.0303(10) 0.0291(11) 0.0305(10) 0.0053(8) -0.0009(8) -0.0002(9)
C10 0.0462(15) 0.0413(14) 0.0630(16) 0.0120(12) 0.0004(13) 0.0026(12)
C11 0.070(2) 0.0572(19) 0.093(2) 0.0347(18) 0.0129(18) 0.0234(18)
C12 0.092(2) 0.0293(14) 0.082(2) 0.0178(14) 0.0375(19) 0.0108(16)
C13 0.082(2) 0.0380(15) 0.0734(19) -0.0048(14) 0.0277(17) -0.0242(16)
C14 0.0488(14) 0.0383(13) 0.0478(13) -0.0008(11) 0.0075(11) -0.0138(12)
C15 0.078(2) 0.0431(14) 0.0314(11) 0.0032(10) 0.0119(12) -0.0077(14)

loop_
_atom_type_symbol
_atom_type_description
_atom_type_scat_dispersion_real
_atom_type_scat_dispersion_imag
_atom_type_scat_source
C C 0.0033 0.0016 'International Tables Vol C Tables 4.2.6.8 and 6.1.1.4'
H H 0.0000 0.0000 'International Tables Vol C Tables 4.2.6.8 and 6.1.1.4'
N N 0.0061 0.0033 'International Tables Vol C Tables 4.2.6.8 and 6.1.1.4'
O O 0.0106 0.0060 'International Tables Vol C Tables 4.2.6.8 and 6.1.1.4'
F F 0.0171 0.0103 'International Tables Vol C Tables 4.2.6.8 and 6.1.1.4'
S S 0.1246 0.1234 'International Tables Vol C Tables 4.2.6.8 and 6.1.1.4'
Ni Ni 0.3393 1.1124 'International Tables Vol C Tables 4.2.6.8 and 6.1.1.4'

loop_
_geom_angle_atom_site_label_1
_geom_angle_atom_site_label_2
_geom_angle_atom_site_label_3
_geom_angle
C1 Ni1 C4 87.09(9)
C1 Ni1 N2 91.35(9)
C4 Ni1 N2 171.76(8)
C1 Ni1 O1 170.06(9)
C4 Ni1 O1 93.07(8)
N2 Ni1 O1 89.87(7)
O2 S2 O3 117.68(14)
O2 S2 O1 112.35(11)
O3 S2 O1 113.21(11)
O2 S2 C15 104.57(12)
O3 S2 C15 104.26(13)
O1 S2 C15 102.79(12)
S2 O1 Ni1 130.79(10)
C5 N1 C9 120.83(19)
C5 N1 C4 120.91(17)
C9 N1 C4 118.25(17)
C10 N2 C14 118.6(2)
C10 N2 Ni1 120.19(17)
C14 N2 Ni1 121.16(16)
F1 C1 F2 103.83(19)
F1 C1 C2 106.81(18)
F2 C1 C2 107.12(18)
F1 C1 Ni1 116.97(15)
F2 C1 Ni1 109.38(15)
C2 C1 Ni1 112.03(16)
F4 C2 F3 106.93(17)
F4 C2 C3 108.4(2)
F3 C2 C3 111.86(18)
F4 C2 C1 109.20(19)
F3 C2 C1 113.6(2)
C3 C2 C1 106.72(17)
F5 C3 F6 106.22(16)
F5 C3 C2 108.58(18)
F6 C3 C2 111.42(17)
F5 C3 C4 109.97(16)
F6 C3 C4 113.93(17)
C2 C3 C4 106.65(16)
F7 C4 N1 104.16(16)
F7 C4 C3 105.77(15)
N1 C4 C3 108.44(16)
F7 C4 Ni1 107.11(13)
N1 C4 Ni1 118.85(13)
C3 C4 Ni1 111.49(14)
N1 C5 C6 120.5(2)
C5 C6 C7 119.6(2)
C6 C7 C8 119.4(2)
C9 C8 C7 119.6(2)
N1 C9 C8 120.1(2)
N2 C10 C11 121.5(3)
C12 C11 C10 119.8(3)
C13 C12 C11 119.0(3)
C12 C13 C14 119.2(3)
N2 C14 C13 121.9(3)
F10 C15 F8 108.8(3)
F10 C15 F9 107.4(2)
F8 C15 F9 107.8(2)
F10 C15 S2 111.63(17)
F8 C15 S2 111.06(19)
F9 C15 S2 109.9(2)

loop_
_geom_bond_atom_site_label_1
_geom_bond_atom_site_label_2
_geom_bond_distance
Ni1 C1 1.879(2)
Ni1 C4 1.921(2)
Ni1 N2 1.9213(17)
Ni1 O1 1.9733(15)
S2 O2 1.4229(18)
S2 O3 1.431(2)
S2 O1 1.4547(16)
S2 C15 1.825(3)
F1 C1 1.378(3)
F2 C1 1.380(3)
F3 C2 1.355(3)
F4 C2 1.352(3)
F5 C3 1.346(2)
F6 C3 1.362(2)
F7 C4 1.392(2)
F8 C15 1.308(4)
F9 C15 1.323(3)
F10 C15 1.307(3)
N1 C5 1.344(3)
N1 C9 1.349(3)
N1 C4 1.499(3)
N2 C10 1.326(3)
N2 C14 1.335(3)
C1 C2 1.523(3)
C2 C3 1.521(3)
C3 C4 1.531(3)
C5 C6 1.366(3)
C6 C7 1.376(4)
C7 C8 1.377(4)
C8 C9 1.372(3)
C10 C11 1.382(4)
C11 C12 1.357(5)
C12 C13 1.354(5)
C13 C14 1.384(4)

loop_
_geom_torsion_atom_site_label_1
_geom_torsion_atom_site_label_2
_geom_torsion_atom_site_label_3
_geom_torsion_atom_site_label_4
_geom_torsion
O2 S2 O1 Ni1 131.00(14)
O3 S2 O1 Ni1 -5.28(17)
C15 S2 O1 Ni1 -117.14(14)
C4 Ni1 C1 F1 139.4(2)
N2 Ni1 C1 F1 -32.5(2)
C4 Ni1 C1 F2 -102.95(15)
N2 Ni1 C1 F2 85.15(15)
C4 Ni1 C1 C2 15.67(17)
N2 Ni1 C1 C2 -156.23(16)
F1 C1 C2 F4 -48.9(3)
F2 C1 C2 F4 -159.64(18)
Ni1 C1 C2 F4 80.4(2)
F1 C1 C2 F3 70.3(2)
F2 C1 C2 F3 -40.4(2)
Ni1 C1 C2 F3 -160.36(15)
F1 C1 C2 C3 -165.92(19)
F2 C1 C2 C3 83.3(2)
Ni1 C1 C2 C3 -36.6(2)
F4 C2 C3 F5 166.06(16)
F3 C2 C3 F5 48.4(2)
C1 C2 C3 F5 -76.4(2)
F4 C2 C3 F6 49.4(2)
F3 C2 C3 F6 -68.3(2)
C1 C2 C3 F6 166.96(18)
F4 C2 C3 C4 -75.5(2)
F3 C2 C3 C4 166.85(18)
C1 C2 C3 C4 42.1(2)
C5 N1 C4 F7 22.2(2)
C9 N1 C4 F7 -158.24(16)
C5 N1 C4 C3 -90.1(2)
C9 N1 C4 C3 89.4(2)
C5 N1 C4 Ni1 141.27(16)
C9 N1 C4 Ni1 -39.2(2)
F5 C3 C4 F7 -157.61(16)
F6 C3 C4 F7 -38.5(2)
C2 C3 C4 F7 84.8(2)
F5 C3 C4 N1 -46.4(2)
F6 C3 C4 N1 72.7(2)
C2 C3 C4 N1 -163.93(17)
F5 C3 C4 Ni1 86.30(18)
F6 C3 C4 Ni1 -154.60(14)
C2 C3 C4 Ni1 -31.3(2)
C9 N1 C5 C6 1.3(3)
C4 N1 C5 C6 -179.21(19)
N1 C5 C6 C7 -1.4(3)
C5 C6 C7 C8 -0.2(4)
C6 C7 C8 C9 1.9(3)
C5 N1 C9 C8 0.5(3)
C4 N1 C9 C8 -179.07(18)
C7 C8 C9 N1 -2.1(3)
C14 N2 C10 C11 -1.1(4)
Ni1 N2 C10 C11 -178.5(2)
N2 C10 C11 C12 0.4(5)
C10 C11 C12 C13 0.9(5)
C11 C12 C13 C14 -1.4(5)
C10 N2 C14 C13 0.5(4)
Ni1 N2 C14 C13 177.9(2)
C12 C13 C14 N2 0.8(4)
O2 S2 C15 F10 -176.2(2)
O3 S2 C15 F10 -52.0(2)
O1 S2 C15 F10 66.3(2)
O2 S2 C15 F8 62.2(2)
O3 S2 C15 F8 -173.7(2)
O1 S2 C15 F8 -55.3(2)
O2 S2 C15 F9 -57.1(2)
O3 S2 C15 F9 67.1(2)
O1 S2 C15 F9 -174.58(19)
